data_7251650
loop_
_publ_author_name
'Han, Jianguo'
'Lang, Yatao'
'Zhu, Chen'
'Yue, Huifeng'

_publ_section_title
;
 Solvent-controlled divergent 1,2-dialkylation and 1,1,2-bromodialkylation
 of terminal alkynes to access difluoroalkylated cyclopentanes
;
_journal_issue 11
_journal_name_full 'Green Chemistry'
_journal_page_first 4842
_journal_page_last 4849
_journal_paper_doi 10.1039/D5GC06365E
_journal_volume 28
_journal_year 2026
_chemical_formula_moiety 'C16 H24 F2 O4'
_chemical_formula_sum 'C16 H24 F2 O4'
_chemical_formula_weight 318.35
_space_group_crystal_system triclinic
_space_group_IT_number 2
_space_group_name_Hall '-P 1'
_space_group_name_H-M_alt 'P -1'
_atom_sites_solution_hydrogens geom
_atom_sites_solution_primary dual
_audit_creation_date 2025-11-19
_audit_creation_method
;
Olex2 1.5
(compiled 2025.07.13 svn.rb7424aed for OlexSys, GUI svn.r7314)
;
_audit_update_record
;
2025-11-19 deposited with the CCDC.	2026-02-16 downloaded from the CCDC.
;
_cell_angle_alpha 69.361(14)
_cell_angle_beta 75.835(10)
_cell_angle_gamma 88.474(12)
_cell_formula_units_Z 2
_cell_length_a 7.0533(8)
_cell_length_b 10.1731(16)
_cell_length_c 13.3163(16)
_cell_measurement_reflns_used 3105
_cell_measurement_temperature 293(2)
_cell_measurement_theta_max 23.1280
_cell_measurement_theta_min 3.1210
_cell_volume 865.1(2)
_computing_cell_refinement 'CrysAlisPro 1.171.42.93a (Rigaku OD, 2023)'
_computing_data_collection 'CrysAlisPro 1.171.42.93a (Rigaku OD, 2023)'
_computing_data_reduction 'CrysAlisPro 1.171.42.93a (Rigaku OD, 2023)'
_computing_molecular_graphics 'Olex2 1.5 (Dolomanov et al., 2009)'
_computing_publication_material 'Olex2 1.5 (Dolomanov et al., 2009)'
_computing_structure_refinement 'SHELXL 2018/3 (Sheldrick, 2015)'
_computing_structure_solution 'SHELXT  (Sheldrick, 2015)'
_diffrn_ambient_temperature 293(2)
_diffrn_detector 'Hybrid Pixel Array Detector'
_diffrn_detector_area_resol_mean 5.8140
_diffrn_measured_fraction_theta_full 0.992
_diffrn_measured_fraction_theta_max 0.827
_diffrn_measurement_details
;
List of Runs (angles in degrees, time in seconds):

  # Type    Start    End  Width  t~exp~   \w     \q     \k     \f   Frames
#--------------------------------------------------------------------------
  1  \w     53.00  79.00   0.50   18.00    --    5.00  55.00 -30.00   52
  2  \w    -81.00 -56.00   0.50   18.00    --   -9.80  55.00-150.00   50
  3  \w    -18.00  79.00   0.50   18.00    --   -9.80  55.00  60.00  194
  4  \w    -72.00 -46.00   0.50   18.00    --   -9.80  55.00 -30.00   52
  5  \w    -18.00  65.00   0.50   18.00    --   -9.80  55.00 -30.00  166
  6  \w    -60.00 -35.00   0.50   18.00    --   -9.80  55.00  60.00   50
  7  \w    -26.00  79.00   0.50   18.00    --   -9.80  55.00-150.00  210
  8  \w    -23.00  77.00   0.50   18.00    --   -9.80  43.00  90.00  200
  9  \w    -70.00 -44.00   0.50   18.00    --   -9.80  43.00  90.00   52
;
_diffrn_measurement_device 'four-circle diffractometer'
_diffrn_measurement_device_type 'XtaLAB AFC11 (RCD3): quarter-chi single'
_diffrn_measurement_method '\w scans'
_diffrn_orient_matrix_type 'CrysAlisPro convention (1999,Acta A55,543-557)'
_diffrn_orient_matrix_UB_11 -0.0450702000
_diffrn_orient_matrix_UB_12 -0.0095367000
_diffrn_orient_matrix_UB_13 -0.0392944000
_diffrn_orient_matrix_UB_21 -0.0544005000
_diffrn_orient_matrix_UB_22 -0.0607757000
_diffrn_orient_matrix_UB_23 0.0415351000
_diffrn_orient_matrix_UB_31 -0.0762430000
_diffrn_orient_matrix_UB_32 0.0423138000
_diffrn_orient_matrix_UB_33 0.0137602000
_diffrn_radiation_monochromator mirror
_diffrn_radiation_probe x-ray
_diffrn_radiation_type 'Mo K\a'
_diffrn_radiation_wavelength 0.71073
_diffrn_reflns_av_R_equivalents 0.0468
_diffrn_reflns_av_unetI/netI 0.0557
_diffrn_reflns_Laue_measured_fraction_full 0.992
_diffrn_reflns_Laue_measured_fraction_max 0.827
_diffrn_reflns_limit_h_max 9
_diffrn_reflns_limit_h_min -8
_diffrn_reflns_limit_k_max 13
_diffrn_reflns_limit_k_min -13
_diffrn_reflns_limit_l_max 17
_diffrn_reflns_limit_l_min -17
_diffrn_reflns_number 11064
_diffrn_reflns_point_group_measured_fraction_full 0.992
_diffrn_reflns_point_group_measured_fraction_max 0.827
_diffrn_reflns_theta_full 25.242
_diffrn_reflns_theta_max 29.561
_diffrn_reflns_theta_min 2.985
_diffrn_source 'Rotating-anode X-ray tube'
_diffrn_source_type 'Rigaku (Mo) X-ray Source'
_exptl_absorpt_coefficient_mu 0.100
_exptl_absorpt_correction_T_max 1.00000
_exptl_absorpt_correction_T_min 0.69975
_exptl_absorpt_correction_type multi-scan
_exptl_absorpt_process_details
;
CrysAlisPro 1.171.42.93a (Rigaku Oxford Diffraction, 2023)
Empirical absorption correction using spherical harmonics,
implemented in SCALE3 ABSPACK scaling algorithm.
;
_exptl_crystal_colour 'clear whiteish white'
_exptl_crystal_colour_lustre clear
_exptl_crystal_colour_modifier whiteish
_exptl_crystal_colour_primary white
_exptl_crystal_density_diffrn 1.222
_exptl_crystal_description block
_exptl_crystal_F_000 340
_exptl_crystal_size_max 0.1
_exptl_crystal_size_mid 0.1
_exptl_crystal_size_min 0.1
_refine_diff_density_max 0.575
_refine_diff_density_min -0.300
_refine_diff_density_rms 0.100
_refine_ls_extinction_method none
_refine_ls_goodness_of_fit_ref 1.207
_refine_ls_hydrogen_treatment constr
_refine_ls_matrix_type full
_refine_ls_number_parameters 204
_refine_ls_number_reflns 4002
_refine_ls_number_restraints 0
_refine_ls_restrained_S_all 1.207
_refine_ls_R_factor_all 0.1599
_refine_ls_R_factor_gt 0.1171
_refine_ls_shift/su_max 0.000
_refine_ls_shift/su_mean 0.000
_refine_ls_structure_factor_coef Fsqd
_refine_ls_weighting_details 'w=1/[\s^2^(Fo^2^)+(0.2000P)^2^] where P=(Fo^2^+2Fc^2^)/3'
_refine_ls_weighting_scheme calc
_refine_ls_wR_factor_gt 0.3274
_refine_ls_wR_factor_ref 0.3547
_reflns_Friedel_coverage 0.000
_reflns_number_gt 2327
_reflns_number_total 4002
_reflns_threshold_expression 'I > 2\s(I)'
_cod_data_source_file d5gc06365e2.cif
_cod_data_source_block hjg
_cod_depositor_comments 'Adding full bibliography for 7251650--7251651.cif.'
_cod_database_code 7251650
_shelx_shelxl_version_number 2018/3
_chemical_oxdiff_formula 'C11 H10 N O'
_shelx_space_group_comment
;
The symmetry employed for this shelxl refinement is uniquely defined
by the following loop, which should always be used as a source of
symmetry information in preference to the above space-group names.
They are only intended as comments.
;
_shelx_estimated_absorpt_t_max 0.990
_shelx_estimated_absorpt_t_min 0.990
_olex2_refinement_description
;
1. Fixed Uiso
 At 1.2 times of:
  All C(H) groups, All C(H,H) groups
 At 1.5 times of:
  All C(H,H,H) groups
2.a Ternary CH refined with riding coordinates:
 C4(H4)
2.b Secondary CH2 refined with riding coordinates:
 C2(H2a,H2b), C5(H5a,H5b), C12(H12a,H12b), C15(H15a,H15b)
2.c Idealised Me refined as rotating group:
 C6(H6a,H6b,H6c), C9(H9a,H9b,H9c), C7(H7a,H7b,H7c), C11(H11a,H11b,H11c),
 C16(H16a,H16b,H16c)
;
_olex2_submission_special_instructions 'No special instructions were received'
_oxdiff_exptl_absorpt_empirical_details
;
Empirical correction (ABSPACK) includes:
- Absorption correction using spherical harmonics
- Frame scaling
;
_oxdiff_exptl_absorpt_empirical_full_max 1.275
_oxdiff_exptl_absorpt_empirical_full_min 0.826

loop_
_space_group_symop_operation_xyz
'x, y, z'
'-x, -y, -z'

loop_
_atom_site_label
_atom_site_type_symbol
_atom_site_fract_x
_atom_site_fract_y
_atom_site_fract_z
_atom_site_U_iso_or_equiv
_atom_site_adp_type
_atom_site_occupancy
_atom_site_site_symmetry_order
_atom_site_calc_flag
_atom_site_refinement_flags_posn
_atom_site_refinement_flags_adp
_atom_site_refinement_flags_occupancy
_atom_site_disorder_assembly
_atom_site_disorder_group
O2 O 0.2298(4) -0.0076(2) 0.5204(2) 0.0721(8) Uani 1 1 d . . . . .
O1 O 0.2668(4) 0.3981(3) 0.5791(3) 0.0813(9) Uani 1 1 d . . . . .
F1 F 0.7010(4) 0.3221(4) 0.02190(19) 0.1114(11) Uani 1 1 d . . . . .
F2 F 0.6790(4) 0.1719(4) 0.1899(2) 0.1092(11) Uani 1 1 d . . . . .
C1 C 0.2598(4) 0.2405(3) 0.4809(2) 0.0445(7) Uani 1 1 d . . . . .
C3 C 0.1722(5) 0.3971(3) 0.3095(3) 0.0505(8) Uani 1 1 d . . . . .
C8 C 0.3383(5) 0.2998(3) 0.5553(3) 0.0526(8) Uani 1 1 d . . . . .
C10 C 0.1802(4) 0.0894(3) 0.5500(3) 0.0493(8) Uani 1 1 d . . . . .
O3 O 0.3398(6) 0.2283(4) 0.0334(3) 0.1165(12) Uani 1 1 d . . . . .
C4 C 0.3296(4) 0.2967(3) 0.2810(2) 0.0486(8) Uani 1 1 d . . . . .
H4 H 0.260754 0.213510 0.282257 0.058 Uiso 1 1 calc R U . . .
C2 C 0.0911(5) 0.3204(3) 0.4346(3) 0.0532(8) Uani 1 1 d . . . . .
H2A H -0.017610 0.254638 0.448484 0.064 Uiso 1 1 calc R U . . .
H2B H 0.044826 0.387564 0.470300 0.064 Uiso 1 1 calc R U . . .
C5 C 0.4253(5) 0.2502(4) 0.3781(3) 0.0579(9) Uani 1 1 d . . . . .
H5A H 0.529420 0.318318 0.366648 0.070 Uiso 1 1 calc R U . . .
H5B H 0.479751 0.159434 0.386626 0.070 Uiso 1 1 calc R U . . .
C6 C 0.0122(6) 0.4115(4) 0.2481(3) 0.0726(10) Uani 1 1 d . . . . .
H6A H 0.067918 0.456031 0.169836 0.109 Uiso 1 1 calc R U . . .
H6B H -0.087029 0.467591 0.272668 0.109 Uiso 1 1 calc R U . . .
H6C H -0.045006 0.319820 0.263046 0.109 Uiso 1 1 calc R U . . .
C12 C 0.4722(6) 0.3605(4) 0.1673(3) 0.0657(10) Uani 1 1 d . . . . .
H12A H 0.401775 0.419699 0.115685 0.079 Uiso 1 1 calc R U . . .
H12B H 0.571893 0.420162 0.172277 0.079 Uiso 1 1 calc R U . . .
O4 O 0.4219(8) 0.0307(4) 0.1477(4) 0.1404(17) Uani 1 1 d . . . . .
C9 C 0.5098(6) 0.2336(5) 0.5945(4) 0.0732(11) Uani 1 1 d . . . . .
H9A H 0.624447 0.296637 0.555942 0.110 Uiso 1 1 calc R U . . .
H9B H 0.529704 0.147434 0.580192 0.110 Uiso 1 1 calc R U . . .
H9C H 0.486016 0.213817 0.672686 0.110 Uiso 1 1 calc R U . . .
C7 C 0.2630(6) 0.5433(4) 0.2842(3) 0.0727(11) Uani 1 1 d . . . . .
H7A H 0.368457 0.534865 0.319552 0.109 Uiso 1 1 calc R U . . .
H7B H 0.165273 0.598241 0.311604 0.109 Uiso 1 1 calc R U . . .
H7C H 0.312512 0.588678 0.205503 0.109 Uiso 1 1 calc R U . . .
C11 C 0.0286(6) 0.0676(4) 0.6556(3) 0.0767(11) Uani 1 1 d . . . . .
H11A H -0.097619 0.048207 0.646838 0.115 Uiso 1 1 calc R U . . .
H11B H 0.026526 0.151015 0.673831 0.115 Uiso 1 1 calc R U . . .
H11C H 0.059336 -0.010411 0.714124 0.115 Uiso 1 1 calc R U . . .
C14 C 0.4358(8) 0.1565(5) 0.1028(3) 0.0858(14) Uani 1 1 d . . . . .
C13 C 0.5701(6) 0.2539(5) 0.1223(3) 0.0741(11) Uani 1 1 d . . . . .
C15 C 0.1985(15) 0.1499(11) 0.0053(7) 0.172(3) Uani 1 1 d . . . . .
H15A H 0.244187 0.057380 0.011145 0.206 Uiso 1 1 calc R U . . .
H15B H 0.072580 0.137252 0.058554 0.206 Uiso 1 1 calc R U . . .
C16 C 0.1755(14) 0.2169(9) -0.0974(6) 0.154(3) Uani 1 1 d . . . . .
H16A H 0.297794 0.223665 -0.150755 0.231 Uiso 1 1 calc R U . . .
H16B H 0.134225 0.309673 -0.104309 0.231 Uiso 1 1 calc R U . . .
H16C H 0.078246 0.165157 -0.110566 0.231 Uiso 1 1 calc R U . . .

loop_
_atom_site_aniso_label
_atom_site_aniso_U_11
_atom_site_aniso_U_22
_atom_site_aniso_U_33
_atom_site_aniso_U_23
_atom_site_aniso_U_13
_atom_site_aniso_U_12
O2 0.0842(18) 0.0482(13) 0.094(2) -0.0370(13) -0.0249(14) 0.0107(11)
O1 0.0904(19) 0.0738(17) 0.102(2) -0.0596(16) -0.0246(15) 0.0195(14)
F1 0.0862(18) 0.161(3) 0.0582(15) -0.0267(16) 0.0130(12) 0.0139(17)
F2 0.0974(19) 0.154(3) 0.0690(15) -0.0345(16) -0.0214(13) 0.0629(18)
C1 0.0463(16) 0.0419(15) 0.0455(15) -0.0188(12) -0.0076(12) 0.0073(11)
C3 0.0555(18) 0.0432(16) 0.0519(17) -0.0148(13) -0.0150(14) 0.0051(13)
C8 0.0565(19) 0.0483(17) 0.0555(18) -0.0266(14) -0.0060(14) 0.0005(13)
C10 0.0534(18) 0.0454(17) 0.0521(17) -0.0183(13) -0.0175(14) 0.0049(13)
O3 0.151(3) 0.118(3) 0.099(3) -0.041(2) -0.062(2) 0.015(2)
C4 0.0523(18) 0.0463(16) 0.0441(16) -0.0161(13) -0.0063(13) 0.0017(12)
C2 0.0488(18) 0.0535(18) 0.0530(18) -0.0181(14) -0.0070(14) 0.0091(13)
C5 0.0474(18) 0.075(2) 0.0486(17) -0.0233(16) -0.0070(14) 0.0152(15)
C6 0.068(2) 0.076(2) 0.077(3) -0.025(2) -0.0277(19) 0.0153(18)
C12 0.071(2) 0.071(2) 0.0458(18) -0.0176(16) -0.0031(16) -0.0020(17)
O4 0.221(5) 0.085(3) 0.106(3) -0.030(2) -0.032(3) 0.018(3)
C9 0.076(3) 0.083(3) 0.087(3) -0.053(2) -0.037(2) 0.015(2)
C7 0.089(3) 0.0469(19) 0.072(2) -0.0185(16) -0.006(2) -0.0044(17)
C11 0.095(3) 0.063(2) 0.055(2) -0.0120(17) 0.0000(19) -0.015(2)
C14 0.119(4) 0.085(3) 0.044(2) -0.024(2) -0.004(2) 0.024(3)
C13 0.070(2) 0.096(3) 0.0406(17) -0.0136(18) -0.0029(16) 0.023(2)
C15 0.204(9) 0.198(9) 0.136(6) -0.065(6) -0.071(6) -0.026(7)
C16 0.204(8) 0.160(6) 0.104(5) -0.032(4) -0.071(5) -0.008(5)

loop_
_atom_type_symbol
_atom_type_description
_atom_type_scat_dispersion_real
_atom_type_scat_dispersion_imag
_atom_type_scat_source
C C 0.0033 0.0016 'International Tables Vol C Tables 4.2.6.8 and 6.1.1.4'
H H 0.0000 0.0000 'International Tables Vol C Tables 4.2.6.8 and 6.1.1.4'
F F 0.0171 0.0103 'International Tables Vol C Tables 4.2.6.8 and 6.1.1.4'
O O 0.0106 0.0060 'International Tables Vol C Tables 4.2.6.8 and 6.1.1.4'

loop_
_geom_angle_atom_site_label_1
_geom_angle_atom_site_label_2
_geom_angle_atom_site_label_3
_geom_angle
_geom_angle_site_symmetry_1
_geom_angle_site_symmetry_3
_geom_angle_publ_flag
C8 C1 C2 115.0(2) . . ?
C8 C1 C5 109.5(2) . . ?
C10 C1 C8 107.7(2) . . ?
C10 C1 C2 107.1(2) . . ?
C10 C1 C5 112.3(2) . . ?
C5 C1 C2 105.3(2) . . ?
C2 C3 C4 101.3(2) . . ?
C6 C3 C4 112.3(3) . . ?
C6 C3 C2 111.2(3) . . ?
C6 C3 C7 108.9(3) . . ?
C7 C3 C4 111.8(3) . . ?
C7 C3 C2 111.3(3) . . ?
O1 C8 C1 121.8(3) . . ?
O1 C8 C9 121.3(3) . . ?
C9 C8 C1 116.8(3) . . ?
O2 C10 C1 122.6(3) . . ?
O2 C10 C11 120.8(3) . . ?
C11 C10 C1 116.5(3) . . ?
C14 O3 C15 117.7(6) . . ?
C3 C4 H4 107.7 . . ?
C5 C4 C3 104.6(2) . . ?
C5 C4 H4 107.7 . . ?
C12 C4 C3 114.2(3) . . ?
C12 C4 H4 107.7 . . ?
C12 C4 C5 114.7(3) . . ?
C1 C2 H2A 110.2 . . ?
C1 C2 H2B 110.2 . . ?
C3 C2 C1 107.6(2) . . ?
C3 C2 H2A 110.2 . . ?
C3 C2 H2B 110.2 . . ?
H2A C2 H2B 108.5 . . ?
C1 C5 H5A 110.7 . . ?
C1 C5 H5B 110.7 . . ?
C4 C5 C1 105.4(2) . . ?
C4 C5 H5A 110.7 . . ?
C4 C5 H5B 110.7 . . ?
H5A C5 H5B 108.8 . . ?
C3 C6 H6A 109.5 . . ?
C3 C6 H6B 109.5 . . ?
C3 C6 H6C 109.5 . . ?
H6A C6 H6B 109.5 . . ?
H6A C6 H6C 109.5 . . ?
H6B C6 H6C 109.5 . . ?
C4 C12 H12A 108.8 . . ?
C4 C12 H12B 108.8 . . ?
H12A C12 H12B 107.7 . . ?
C13 C12 C4 113.8(3) . . ?
C13 C12 H12A 108.8 . . ?
C13 C12 H12B 108.8 . . ?
C8 C9 H9A 109.5 . . ?
C8 C9 H9B 109.5 . . ?
C8 C9 H9C 109.5 . . ?
H9A C9 H9B 109.5 . . ?
H9A C9 H9C 109.5 . . ?
H9B C9 H9C 109.5 . . ?
C3 C7 H7A 109.5 . . ?
C3 C7 H7B 109.5 . . ?
C3 C7 H7C 109.5 . . ?
H7A C7 H7B 109.5 . . ?
H7A C7 H7C 109.5 . . ?
H7B C7 H7C 109.5 . . ?
C10 C11 H11A 109.5 . . ?
C10 C11 H11B 109.5 . . ?
C10 C11 H11C 109.5 . . ?
H11A C11 H11B 109.5 . . ?
H11A C11 H11C 109.5 . . ?
H11B C11 H11C 109.5 . . ?
O3 C14 C13 110.2(4) . . ?
O4 C14 O3 125.9(6) . . ?
O4 C14 C13 124.0(5) . . ?
F1 C13 C12 109.2(3) . . ?
F1 C13 C14 106.7(3) . . ?
F2 C13 F1 105.8(3) . . ?
F2 C13 C12 111.0(3) . . ?
F2 C13 C14 107.7(4) . . ?
C12 C13 C14 115.9(3) . . ?
O3 C15 H15A 109.1 . . ?
O3 C15 H15B 109.1 . . ?
H15A C15 H15B 107.9 . . ?
C16 C15 O3 112.3(8) . . ?
C16 C15 H15A 109.1 . . ?
C16 C15 H15B 109.1 . . ?
C15 C16 H16A 109.5 . . ?
C15 C16 H16B 109.5 . . ?
C15 C16 H16C 109.5 . . ?
H16A C16 H16B 109.5 . . ?
H16A C16 H16C 109.5 . . ?
H16B C16 H16C 109.5 . . ?

loop_
_geom_bond_atom_site_label_1
_geom_bond_atom_site_label_2
_geom_bond_distance
_geom_bond_site_symmetry_2
_geom_bond_publ_flag
O2 C10 1.199(4) . ?
O1 C8 1.214(4) . ?
F1 C13 1.378(4) . ?
F2 C13 1.368(5) . ?
C1 C8 1.535(4) . ?
C1 C10 1.524(4) . ?
C1 C2 1.553(4) . ?
C1 C5 1.542(4) . ?
C3 C4 1.558(4) . ?
C3 C2 1.533(4) . ?
C3 C6 1.524(5) . ?
C3 C7 1.525(5) . ?
C8 C9 1.486(5) . ?
C10 C11 1.493(5) . ?
O3 C14 1.285(6) . ?
O3 C15 1.484(8) . ?
C4 H4 0.9800 . ?
C4 C5 1.526(4) . ?
C4 C12 1.524(4) . ?
C2 H2A 0.9700 . ?
C2 H2B 0.9700 . ?
C5 H5A 0.9700 . ?
C5 H5B 0.9700 . ?
C6 H6A 0.9600 . ?
C6 H6B 0.9600 . ?
C6 H6C 0.9600 . ?
C12 H12A 0.9700 . ?
C12 H12B 0.9700 . ?
C12 C13 1.492(6) . ?
O4 C14 1.202(6) . ?
C9 H9A 0.9600 . ?
C9 H9B 0.9600 . ?
C9 H9C 0.9600 . ?
C7 H7A 0.9600 . ?
C7 H7B 0.9600 . ?
C7 H7C 0.9600 . ?
C11 H11A 0.9600 . ?
C11 H11B 0.9600 . ?
C11 H11C 0.9600 . ?
C14 C13 1.516(7) . ?
C15 H15A 0.9700 . ?
C15 H15B 0.9700 . ?
C15 C16 1.345(9) . ?
C16 H16A 0.9600 . ?
C16 H16B 0.9600 . ?
C16 H16C 0.9600 . ?

loop_
_geom_torsion_atom_site_label_1
_geom_torsion_atom_site_label_2
_geom_torsion_atom_site_label_3
_geom_torsion_atom_site_label_4
_geom_torsion
_geom_torsion_site_symmetry_1
_geom_torsion_site_symmetry_2
_geom_torsion_site_symmetry_3
_geom_torsion_site_symmetry_4
_geom_torsion_publ_flag
C3 C4 C5 C1 34.5(3) . . . . ?
C3 C4 C12 C13 -158.1(3) . . . . ?
C8 C1 C10 O2 -127.2(3) . . . . ?
C8 C1 C10 C11 55.4(4) . . . . ?
C8 C1 C2 C3 110.4(3) . . . . ?
C8 C1 C5 C4 -139.2(3) . . . . ?
C10 C1 C8 O1 -116.4(3) . . . . ?
C10 C1 C8 C9 65.2(4) . . . . ?
C10 C1 C2 C3 -129.9(2) . . . . ?
C10 C1 C5 C4 101.2(3) . . . . ?
O3 C14 C13 F1 -62.2(4) . . . . ?
O3 C14 C13 F2 -175.5(3) . . . . ?
O3 C14 C13 C12 59.7(4) . . . . ?
C4 C3 C2 C1 30.5(3) . . . . ?
C4 C12 C13 F1 -177.6(3) . . . . ?
C4 C12 C13 F2 -61.3(4) . . . . ?
C4 C12 C13 C14 61.9(4) . . . . ?
C2 C1 C8 O1 3.0(4) . . . . ?
C2 C1 C8 C9 -175.5(3) . . . . ?
C2 C1 C10 O2 108.5(3) . . . . ?
C2 C1 C10 C11 -68.9(4) . . . . ?
C2 C1 C5 C4 -15.1(3) . . . . ?
C2 C3 C4 C5 -39.9(3) . . . . ?
C2 C3 C4 C12 -166.0(3) . . . . ?
C5 C1 C8 O1 121.3(3) . . . . ?
C5 C1 C8 C9 -57.2(4) . . . . ?
C5 C1 C10 O2 -6.6(4) . . . . ?
C5 C1 C10 C11 176.0(3) . . . . ?
C5 C1 C2 C3 -10.2(3) . . . . ?
C5 C4 C12 C13 81.3(4) . . . . ?
C6 C3 C4 C5 -158.5(3) . . . . ?
C6 C3 C4 C12 75.4(4) . . . . ?
C6 C3 C2 C1 150.0(3) . . . . ?
C12 C4 C5 C1 160.3(3) . . . . ?
O4 C14 C13 F1 118.5(5) . . . . ?
O4 C14 C13 F2 5.2(5) . . . . ?
O4 C14 C13 C12 -119.6(5) . . . . ?
C7 C3 C4 C5 78.7(3) . . . . ?
C7 C3 C4 C12 -47.4(4) . . . . ?
C7 C3 C2 C1 -88.4(3) . . . . ?
C14 O3 C15 C16 -151.3(8) . . . . ?
C15 O3 C14 O4 0.1(8) . . . . ?
C15 O3 C14 C13 -179.2(5) . . . . ?
